data_4030921
loop_
_publ_author_name
'Bestaoui, N.'
'Verbaere, A.'
'Piffard, Y.'
'Coulibaly, V.'
'Zah-Letho, J.'

_publ_section_title
;
 Crystal structure of the arsenate NaNb~4~O~9~AsO~4~. A framework
 structure with diffusion pathways
;
_journal_coden_ASTM EJSCE5
_journal_issue 6-7
_journal_name_full
;
 European Journal of Solid State and Inorganic Chemistry
;
_journal_page_first 473
_journal_page_last 482
_journal_paper_doi 10.1016/S0992-4361(98)80024-6
_journal_volume 35
_journal_year 1998
_chemical_formula_sum 'As Na Nb4 O13'
_chemical_formula_weight 677.729
_space_group_IT_number 62
_symmetry_cell_setting orthorhombic
_symmetry_Int_Tables_number 62
_symmetry_space_group_name_Hall '-P 2ac 2n'
_symmetry_space_group_name_H-M 'P n m a'
_cell_angle_alpha 90
_cell_angle_beta 90
_cell_angle_gamma 90
_cell_formula_units_Z 4
_cell_length_a 9.9858(7)
_cell_length_b 10.3811(6)
_cell_length_c 10.4107(6)
_cell_volume 1079.21(12)
_diffrn_ambient_temperature 293
_diffrn_radiation_probe x-ray
_diffrn_radiation_type MoK\a
_diffrn_radiation_wavelength 0.71073
_exptl_absorpt_coefficient_mu 7.29
_exptl_crystal_density_diffrn 4.170
_exptl_crystal_F_000 1248
_refine_ls_number_parameters 105
_refine_ls_number_reflns 2056
_refine_ls_R_factor_gt 0.028
_refine_ls_wR_factor_gt 0.046
_cod_data_source_file EJSSIC-1998-35-473-482.cif
_cod_data_source_block NaNb4O9AsO4
_cod_database_code 4030921

loop_
_symmetry_equiv_pos_site_id
_symmetry_equiv_pos_as_xyz
1 x,y,z
2 1/2-x,-y,1/2+z
3 1/2+x,1/2-y,1/2-z
4 -x,1/2+y,-z
5 -x,-y,-z
6 1/2+x,y,1/2-z
7 1/2-x,1/2+y,1/2+z
8 x,1/2-y,z

loop_
_atom_site_aniso_label
_atom_site_aniso_U_11
_atom_site_aniso_U_22
_atom_site_aniso_U_33
_atom_site_aniso_U_23
_atom_site_aniso_U_13
_atom_site_aniso_U_12
Nb1 0.0076(1) 0.0057(1) 0.0054(1) -0.0006(1) 0.0003(1) 0.0001(1)
Nb2 0.0053(1) 0.0065(1) 0.0073(1) -0.0002(1) 0.0012(1) -0.0004(1)
As 0.0050(1) 0.0049(1) 0.0056(1) 0.0000 0.0005(2) 0.0000
O1 0.0040(10) 0.009(2) 0.0090(10) 0.0000 0.0048(9) 0.0000
O2 0.0139(9) 0.0130(10) 0.0086(8) -0.0005(8) -0.0057(8) 0.0002(9)
O3 0.0197(9) 0.0051(6) 0.0075(7) -0.0014(6) 0.0023(9) 0.0009(9)
O4 0.0130(10) 0.008(2) 0.0130(10) 0.0000 0.0020(10) 0.0000
O5 0.0130(10) 0.0056(9) 0.0080(10) 0.0000 0.0020(10) 0.0000
O6 0.0140(10) 0.0130(10) 0.0086(8) -0.0007(8) -0.0040(8) -0.0018(9)
O7 0.0140(10) 0.0130(10) 0.0133(9) 0.0008(8) 0.0061(9) 0.0000(9)
O8 0.0091(9) 0.0150(10) 0.0121(9) -0.0029(9) 0.0041(8) 0.0041(9)
Na1 0.085(5) 0.043(2) 0.0110(10) 0.0000 0.006(2) 0.0000

loop_
_atom_site_label
_atom_site_type_symbol
_atom_site_thermal_displace_type
_atom_site_fract_x
_atom_site_fract_y
_atom_site_fract_z
_atom_site_occupancy
_atom_site_U_iso_or_equiv
_atom_site_calc_flag
_atom_site_refinement_flags
_atom_site_disorder_assembly
_atom_site_disorder_group
Nb1 Nb Uani 0.74568(2) 0.07893(2) 0.47994(2) 1.000 0.0062(1) . . . .
Nb2 Nb Uani 0.99944(3) 0.07206(2) 0.74618(2) 1.000 0.0064(1) . . . .
As As Uani 0.75266(5) 0.25000 0.91063(4) 1.000 0.0052(1) . . . .
O1 O Uani 0.8889(3) 0.25000 0.8132(3) 1.000 0.0073(8) . . . .
O2 O Uani 0.8894(2) 0.0959(2) 0.5917(2) 1.000 0.0118(5) . . . .
O3 O Uani 0.7416(2) 0.8772(2) 0.5090(2) 1.000 0.0108(4) . . . .
O4 O Uani 0.1111(3) 0.25000 0.6786(3) 1.000 0.0113(8) . . . .
O5 O Uani 0.7495(3) 0.25000 0.4115(3) 1.000 0.0089(6) . . . .
O6 O Uani 0.6120(2) 0.0351(2) 0.3307(2) 1.000 0.0119(5) . . . .
O7 O Uani 0.6096(2) 0.1034(2) 0.5942(2) 1.000 0.0134(6) . . . .
O8 O Uani 0.8802(2) 0.0347(2) 0.3270(2) 1.000 0.0121(5) . . . .
Na1 Na Uani 0.8299(5) 0.25000 0.2029(3) 0.790(10) 0.0463(18) . . . .
Na2A Na Uiso 0.937(2) 0.25000 0.189(2) 0.098(8) 0.010(4) . . . .
Na2B Na Uiso 0.658(4) 0.25000 0.212(4) 0.052(4) 0.010(4) . . . .
Na2C Na Uiso 0.731(3) 0.25000 0.199(3) 0.060(10) 0.010(4) . . . .

loop_
_atom_type_symbol
_atom_type_description
_atom_type_scat_dispersion_real
_atom_type_scat_dispersion_imag
_atom_type_scat_source
As As 0.0499 2.0058 ' International Tables Vol C Tables 4.2.6.8 and 6.1.1.4'
Na Na 0.0362 0.0249 ' International Tables Vol C Tables 4.2.6.8 and 6.1.1.4'
Nb Nb -2.0727 0.6215 ' International Tables Vol C Tables 4.2.6.8 and 6.1.1.4'
O O 0.0106 0.0060 ' International Tables Vol C Tables 4.2.6.8 and 6.1.1.4'

loop_
_geom_angle_atom_site_label_1
_geom_angle_atom_site_label_2
_geom_angle_atom_site_label_3
_geom_angle
_geom_angle_site_symmetry_1
_geom_angle_site_symmetry_2
_geom_angle_site_symmetry_3
_geom_angle_publ_flag
O2 Nb1 O5 97.46(11) . . . yes
O2 Nb1 O6 167.61(9) . . . yes
O2 Nb1 O7 98.86(9) . . . yes
O2 Nb1 O8 90.08(8) . . . yes
O2 Nb1 O3 91.10(8) . . 1_545 yes
O5 Nb1 O6 86.46(11) . . . yes
O5 Nb1 O7 97.38(11) . . . yes
O5 Nb1 O8 84.80(10) . . . yes
O3 Nb1 O5 166.36(10) 1_545 . . yes
O6 Nb1 O7 92.24(9) . . . yes
O6 Nb1 O8 78.54(8) . . . yes
O3 Nb1 O6 83.05(8) 1_545 . . yes
O7 Nb1 O8 170.41(9) . . . yes
O3 Nb1 O7 91.73(9) 1_545 . . yes
O3 Nb1 O8 84.60(8) 1_545 . . yes
O1 Nb2 O2 82.91(10) . . . yes
O1 Nb2 O4 70.78(9) . . 1_655 yes
O1 Nb2 O6 92.99(9) . . 2_655 yes
O1 Nb2 O8 163.17(9) . . 5_756 yes
O1 Nb2 O7 83.13(10) . . 6_556 yes
O2 Nb2 O4 85.32(10) . . 1_655 yes
O2 Nb2 O6 97.59(9) . . 2_655 yes
O2 Nb2 O8 95.99(9) . . 5_756 yes
O2 Nb2 O7 163.47(9) . . 6_556 yes
O4 Nb2 O6 163.10(9) 1_655 . 2_655 yes
O4 Nb2 O8 92.40(9) 1_655 . 5_756 yes
O4 Nb2 O7 81.74(10) 1_655 . 6_556 yes
O6 Nb2 O8 103.79(9) 2_655 . 5_756 yes
O6 Nb2 O7 91.95(9) 2_655 . 6_556 yes
O7 Nb2 O8 94.80(9) 6_556 . 5_756 yes
O1 As O3 109.79(9) . . 2_665 yes
O1 As O4 109.98(15) . . 3_556 yes
O1 As O3 109.79(9) . . 7_645 yes
O3 As O4 111.41(9) 2_665 . 3_556 yes
O3 As O3 104.32(10) 2_665 . 7_645 yes
O3 As O4 111.41(9) 7_645 . 3_556 yes
Nb2 O1 As 125.14(6) . . . yes
Nb2 O1 Nb2 109.48(13) . . 8_555 yes
Nb2 O1 As 125.14(6) 8_555 . . yes
Nb1 O2 Nb2 159.12(12) . . . yes
Nb1 O3 As 133.89(12) 1_565 . 2_664 yes
Nb2 O4 As 125.51(6) 1_455 . 3_456 yes
Nb2 O4 Nb2 108.97(12) 1_455 . 8_455 yes
Nb2 O4 As 125.51(6) 8_455 . 3_456 yes
Nb1 O5 Nb1 136.22(17) . . 8_555 yes
Nb1 O6 Nb2 152.61(12) . . 2_654 yes
Nb1 O7 Nb2 156.96(12) . . 6_456 yes
Nb1 O8 Nb2 150.13(12) . . 5_756 yes

loop_
_geom_bond_atom_site_label_1
_geom_bond_atom_site_label_2
_geom_bond_distance
_geom_bond_site_symmetry_1
_geom_bond_site_symmetry_2
_geom_bond_publ_flag
Nb1 O2 1.856(2) . . yes
Nb1 O5 1.9139(12) . . yes
Nb1 O6 2.098(2) . . yes
Nb1 O7 1.824(2) . . yes
Nb1 O8 2.133(2) . . yes
Nb1 O3 2.116(2) . 1_545 yes
Nb2 O1 2.2622(18) . . yes
Nb2 O2 1.964(2) . . yes
Nb2 O4 2.2695(18) . 1_655 yes
Nb2 O6 1.803(2) . 2_655 yes
Nb2 O8 1.804(2) . 5_756 yes
Nb2 O7 2.019(2) . 6_556 yes
As O1 1.697(3) . . yes
As O3 1.672(2) . 2_665 yes
As O4 1.692(3) . 3_556 yes
As O3 1.672(2) . 7_645 yes

loop_
_geom_torsion_atom_site_label_1
_geom_torsion_atom_site_label_2
_geom_torsion_atom_site_label_3
_geom_torsion_atom_site_label_4
_geom_torsion
_geom_torsion_site_symmetry_1
_geom_torsion_site_symmetry_2
_geom_torsion_site_symmetry_3
_geom_torsion_site_symmetry_4
_geom_torsion_publ_flag
O5 Nb1 O2 Nb2 145.0(3) . . . . no
O7 Nb1 O2 Nb2 46.2(3) . . . . no
O8 Nb1 O2 Nb2 -130.3(3) . . . . no
O3 Nb1 O2 Nb2 -45.7(3) 1_545 . . . no
O2 Nb1 O5 Nb1 -54.4(2) . . . 8_555 no
O6 Nb1 O5 Nb1 137.5(2) . . . 8_555 no
O7 Nb1 O5 Nb1 45.7(2) . . . 8_555 no
O8 Nb1 O5 Nb1 -143.8(2) . . . 8_555 no
O5 Nb1 O6 Nb2 -175.9(3) . . . 2_654 no
O7 Nb1 O6 Nb2 -78.7(3) . . . 2_654 no
O8 Nb1 O6 Nb2 98.7(3) . . . 2_654 no
O3 Nb1 O6 Nb2 12.8(2) 1_545 . . 2_654 no
O2 Nb1 O7 Nb2 -55.1(3) . . . 6_456 no
O5 Nb1 O7 Nb2 -153.9(3) . . . 6_456 no
O6 Nb1 O7 Nb2 119.4(3) . . . 6_456 no
O3 Nb1 O7 Nb2 36.3(3) 1_545 . . 6_456 no
O2 Nb1 O8 Nb2 67.2(2) . . . 5_756 no
O5 Nb1 O8 Nb2 164.6(2) . . . 5_756 no
O6 Nb1 O8 Nb2 -107.9(2) . . . 5_756 no
O3 Nb1 O8 Nb2 -23.9(2) 1_545 . . 5_756 no
O2 Nb2 O1 As 97.93(19) . . . . no
O2 Nb2 O1 Nb2 -87.47(13) . . . 8_555 no
O6 Nb2 O1 As 0.6(2) 2_655 . . . no
O7 Nb2 O1 As -90.96(19) 6_556 . . . no
O1 Nb2 O2 Nb1 -91.4(3) . . . . no
O4 Nb2 O2 Nb1 -162.6(3) 1_655 . . . no
O6 Nb2 O2 Nb1 0.7(4) 2_655 . . . no
O8 Nb2 O2 Nb1 105.5(3) 5_756 . . . no
O2 Nb2 O6 Nb1 -110.6(3) . . 2_655 2_655 no
O2 Nb2 O8 Nb1 49.4(2) . . 5_756 5_756 no
O3 As O1 Nb2 29.8(2) 2_665 . . . no
O3 As O1 Nb2 143.96(16) 7_645 . . . no
